data_4104491
loop_
_publ_author_name
'Yasufumi Yoshino'
'Takuya Kurahashi'
'Seijiro Matsubara'

_publ_section_title
;
 Nickel-Catalyzed Decarboxylative Carboamination of Alkynes with Isatoic
 Anhydrides
;
_journal_name_full 'Journal of the American Chemical Society'
_journal_page_first 7494
_journal_page_last 7495
_journal_paper_doi 10.1021/ja900805y
_journal_volume 131
_journal_year 2009
_chemical_formula_sum 'C24 H23 N O Si'
_chemical_formula_weight 369.52
_chemical_name_systematic
; 
 ? 
;
_space_group_IT_number 14
_symmetry_cell_setting monoclinic
_symmetry_space_group_name_Hall '-P 2ybc'
_symmetry_space_group_name_H-M 'P 1 21/c 1'
_atom_sites_solution_hydrogens geom
_atom_sites_solution_primary direct
_atom_sites_solution_secondary difmap
_audit_creation_method SHELXL-97
_cell_angle_alpha 90.00
_cell_angle_beta 109.874(17)
_cell_angle_gamma 90.00
_cell_formula_units_Z 4
_cell_length_a 10.103(9)
_cell_length_b 17.836(17)
_cell_length_c 12.044(12)
_cell_measurement_reflns_used 3779
_cell_measurement_temperature 299(2)
_cell_measurement_theta_max 25.20
_cell_measurement_theta_min 2.43
_cell_volume 2041(3)
_computing_cell_refinement 'Bruker SMART'
_computing_data_collection 'Bruker SMART'
_computing_data_reduction 'Bruker SAINT'
_computing_molecular_graphics 'Bruker SHELXTL'
_computing_publication_material 'Bruker SHELXTL'
_computing_structure_refinement 'SHELXL-97 (Sheldrick, 1997)'
_computing_structure_solution 'SHELXS-97 (Sheldrick, 1990)'
_diffrn_ambient_temperature 299(2)
_diffrn_measured_fraction_theta_full 0.986
_diffrn_measured_fraction_theta_max 0.986
_diffrn_measurement_device_type 'CCD area detector'
_diffrn_measurement_method 'phi and omega scans'
_diffrn_radiation_monochromator graphite
_diffrn_radiation_source 'fine-focus sealed tube'
_diffrn_radiation_type MoK\a
_diffrn_radiation_wavelength 0.71073
_diffrn_reflns_av_R_equivalents 0.0219
_diffrn_reflns_av_sigmaI/netI 0.0278
_diffrn_reflns_limit_h_max 10
_diffrn_reflns_limit_h_min -12
_diffrn_reflns_limit_k_max 18
_diffrn_reflns_limit_k_min -22
_diffrn_reflns_limit_l_max 15
_diffrn_reflns_limit_l_min -13
_diffrn_reflns_number 12367
_diffrn_reflns_theta_full 27.30
_diffrn_reflns_theta_max 27.30
_diffrn_reflns_theta_min 2.13
_exptl_absorpt_coefficient_mu 0.128
_exptl_absorpt_correction_T_max 0.9749
_exptl_absorpt_correction_T_min 0.9506
_exptl_absorpt_correction_type none
_exptl_crystal_colour colorless
_exptl_crystal_density_diffrn 1.202
_exptl_crystal_density_method 'not measured'
_exptl_crystal_description columnar
_exptl_crystal_F_000 784
_exptl_crystal_size_max 0.40
_exptl_crystal_size_mid 0.30
_exptl_crystal_size_min 0.20
_refine_diff_density_max 0.347
_refine_diff_density_min -0.174
_refine_diff_density_rms 0.048
_refine_ls_extinction_method none
_refine_ls_goodness_of_fit_ref 1.026
_refine_ls_hydrogen_treatment constr
_refine_ls_matrix_type full
_refine_ls_number_parameters 247
_refine_ls_number_reflns 4533
_refine_ls_number_restraints 0
_refine_ls_restrained_S_all 1.026
_refine_ls_R_factor_all 0.0669
_refine_ls_R_factor_gt 0.0524
_refine_ls_shift/su_max 0.000
_refine_ls_shift/su_mean 0.000
_refine_ls_structure_factor_coef Fsqd
_refine_ls_weighting_details 'calc w=1/[\s^2^(Fo^2^)+(0.0889P)^2^+0.3456P] where P=(Fo^2^+2Fc^2^)/3'
_refine_ls_weighting_scheme calc
_refine_ls_wR_factor_gt 0.1410
_refine_ls_wR_factor_ref 0.1537
_reflns_number_gt 3508
_reflns_number_total 4533
_reflns_threshold_expression >2sigma(I)
_cod_data_source_file ja900805y_si_006.cif
_cod_data_source_block 3ah
_cod_database_code 4104491

loop_
_symmetry_equiv_pos_as_xyz
'x, y, z'
'-x, y+1/2, -z+1/2'
'-x, -y, -z'
'x, -y-1/2, z-1/2'

loop_
_atom_site_label
_atom_site_type_symbol
_atom_site_fract_x
_atom_site_fract_y
_atom_site_fract_z
_atom_site_U_iso_or_equiv
_atom_site_adp_type
_atom_site_occupancy
_atom_site_symmetry_multiplicity
_atom_site_calc_flag
_atom_site_refinement_flags
Si1 Si 0.65515(5) 0.23245(3) 0.52469(5) 0.04883(18) Uani 1 1 d .
N1 N 0.46537(13) 0.07407(7) 0.68454(12) 0.0421(3) Uani 1 1 d .
O1 O 0.84485(13) 0.17553(8) 0.75488(12) 0.0587(4) Uani 1 1 d .
C15 C 0.61528(16) 0.15794(9) 0.62102(14) 0.0392(3) Uani 1 1 d .
C14 C 0.48693(16) 0.12619(9) 0.60700(14) 0.0389(3) Uani 1 1 d .
C13 C 0.73189(16) 0.14113(9) 0.72719(15) 0.0427(4) Uani 1 1 d .
C6 C 0.57729(17) 0.05000(9) 0.78123(15) 0.0439(4) Uani 1 1 d .
C1 C 0.70989(17) 0.08187(10) 0.80353(15) 0.0449(4) Uani 1 1 d .
C7 C 0.32363(16) 0.05540(9) 0.67997(14) 0.0418(4) Uani 1 1 d .
C19 C 0.35772(17) 0.14595(10) 0.50686(16) 0.0478(4) Uani 1 1 d .
C8 C 0.25418(18) 0.10409(10) 0.72983(16) 0.0477(4) Uani 1 1 d .
H8 H 0.2978 0.1482 0.7649 0.057 Uiso 1 1 calc R
C2 C 0.8213(2) 0.05933(13) 0.90323(18) 0.0606(5) Uani 1 1 d .
H2 H 0.9097 0.0809 0.9193 0.073 Uiso 1 1 calc R
C5 C 0.5584(2) -0.00500(11) 0.85821(18) 0.0577(5) Uani 1 1 d .
H5 H 0.4706 -0.0269 0.8439 0.069 Uiso 1 1 calc R
C9 C 0.1197(2) 0.08762(12) 0.72786(18) 0.0572(5) Uani 1 1 d .
H9 H 0.0720 0.1210 0.7602 0.069 Uiso 1 1 calc R
C3 C 0.8016(2) 0.00559(14) 0.9775(2) 0.0718(6) Uani 1 1 d .
H3 H 0.8763 -0.0096 1.0434 0.086 Uiso 1 1 calc R
C20 C 0.2811(2) 0.20909(13) 0.5128(2) 0.0697(6) Uani 1 1 d .
H20 H 0.3083 0.2390 0.5800 0.084 Uiso 1 1 calc R
C17 C 0.8296(2) 0.21709(13) 0.5084(2) 0.0653(5) Uani 1 1 d .
H17A H 0.8336 0.2438 0.4405 0.098 Uiso 1 1 calc R
H17B H 0.8428 0.1645 0.4988 0.098 Uiso 1 1 calc R
H17C H 0.9024 0.2350 0.5777 0.098 Uiso 1 1 calc R
C12 C 0.2613(2) -0.01029(11) 0.62995(19) 0.0589(5) Uani 1 1 d .
H12 H 0.3079 -0.0434 0.5962 0.071 Uiso 1 1 calc R
C4 C 0.6702(2) -0.02584(13) 0.9541(2) 0.0698(6) Uani 1 1 d .
H4 H 0.6575 -0.0622 1.0049 0.084 Uiso 1 1 calc R
C24 C 0.1982(3) 0.1226(2) 0.3129(3) 0.1117(12) Uani 1 1 d .
H24 H 0.1707 0.0933 0.2449 0.134 Uiso 1 1 calc R
C10 C 0.0575(2) 0.02246(13) 0.6784(2) 0.0654(5) Uani 1 1 d .
H10 H -0.0329 0.0112 0.6772 0.078 Uiso 1 1 calc R
C18 C 0.5288(3) 0.23228(17) 0.3705(2) 0.0874(9) Uani 1 1 d .
H18A H 0.4370 0.2462 0.3706 0.131 Uiso 1 1 calc R
H18B H 0.5248 0.1830 0.3374 0.131 Uiso 1 1 calc R
H18C H 0.5593 0.2676 0.3240 0.131 Uiso 1 1 calc R
C21 C 0.3149(2) 0.10182(14) 0.40705(19) 0.0727(6) Uani 1 1 d .
H21 H 0.3642 0.0584 0.4032 0.087 Uiso 1 1 calc R
C23 C 0.1230(3) 0.1847(3) 0.3172(3) 0.1298(18) Uani 1 1 d .
H23 H 0.0450 0.1981 0.2527 0.156 Uiso 1 1 calc R
C22 C 0.1629(3) 0.2273(2) 0.4169(4) 0.1086(13) Uani 1 1 d .
H22 H 0.1101 0.2693 0.4209 0.130 Uiso 1 1 calc R
C16 C 0.6493(4) 0.32358(13) 0.5952(3) 0.1019(10) Uani 1 1 d .
H16A H 0.7231 0.3257 0.6705 0.153 Uiso 1 1 calc R
H16B H 0.5599 0.3292 0.6059 0.153 Uiso 1 1 calc R
H16C H 0.6618 0.3633 0.5458 0.153 Uiso 1 1 calc R
C11 C 0.1264(2) -0.02652(13) 0.6307(2) 0.0736(6) Uani 1 1 d .
H11 H 0.0833 -0.0713 0.5982 0.088 Uiso 1 1 calc R

loop_
_atom_site_aniso_label
_atom_site_aniso_U_11
_atom_site_aniso_U_22
_atom_site_aniso_U_33
_atom_site_aniso_U_23
_atom_site_aniso_U_13
_atom_site_aniso_U_12
Si1 0.0507(3) 0.0462(3) 0.0595(3) 0.0092(2) 0.0316(2) 0.0041(2)
N1 0.0354(7) 0.0452(7) 0.0467(8) 0.0094(6) 0.0155(6) 0.0027(5)
O1 0.0396(7) 0.0784(9) 0.0581(8) 0.0000(7) 0.0164(6) -0.0083(6)
C15 0.0382(8) 0.0402(8) 0.0433(8) 0.0024(6) 0.0192(7) 0.0041(6)
C14 0.0381(8) 0.0396(8) 0.0425(8) 0.0029(6) 0.0181(7) 0.0051(6)
C13 0.0356(8) 0.0510(9) 0.0467(9) -0.0013(7) 0.0207(7) 0.0050(7)
C6 0.0407(9) 0.0463(9) 0.0470(9) 0.0081(7) 0.0179(7) 0.0102(7)
C1 0.0371(8) 0.0547(10) 0.0457(9) 0.0060(7) 0.0176(7) 0.0131(7)
C7 0.0368(8) 0.0448(9) 0.0437(9) 0.0085(7) 0.0137(7) 0.0004(6)
C19 0.0373(8) 0.0579(10) 0.0491(10) 0.0171(8) 0.0157(7) -0.0004(7)
C8 0.0444(9) 0.0497(9) 0.0509(10) 0.0018(7) 0.0187(8) -0.0005(7)
C2 0.0401(9) 0.0839(14) 0.0570(11) 0.0132(10) 0.0153(8) 0.0153(9)
C5 0.0537(11) 0.0600(11) 0.0621(12) 0.0213(9) 0.0231(9) 0.0072(9)
C9 0.0461(10) 0.0702(12) 0.0604(12) 0.0068(9) 0.0246(9) 0.0061(9)
C3 0.0549(12) 0.0958(16) 0.0611(13) 0.0307(12) 0.0150(10) 0.0288(11)
C20 0.0565(11) 0.0824(14) 0.0790(15) 0.0368(12) 0.0344(11) 0.0252(11)
C17 0.0563(12) 0.0798(14) 0.0706(13) 0.0094(11) 0.0356(10) 0.0000(10)
C12 0.0581(11) 0.0498(10) 0.0730(13) -0.0062(9) 0.0278(10) -0.0049(9)
C4 0.0696(13) 0.0768(14) 0.0672(13) 0.0352(11) 0.0288(11) 0.0231(11)
C24 0.091(2) 0.145(3) 0.0645(16) 0.0341(18) -0.0180(15) -0.051(2)
C10 0.0431(10) 0.0813(14) 0.0743(14) 0.0031(11) 0.0232(9) -0.0112(10)
C18 0.0663(14) 0.122(2) 0.0765(16) 0.0492(15) 0.0282(12) -0.0018(13)
C21 0.0712(14) 0.0798(15) 0.0558(12) 0.0094(11) 0.0067(10) -0.0189(11)
C23 0.0551(16) 0.195(4) 0.109(3) 0.094(3) -0.0127(16) -0.018(2)
C22 0.0588(15) 0.142(3) 0.135(3) 0.090(2) 0.0464(18) 0.0434(17)
C16 0.161(3) 0.0489(12) 0.137(3) -0.0005(14) 0.105(2) 0.0015(14)
C11 0.0641(13) 0.0665(13) 0.0906(17) -0.0128(12) 0.0270(12) -0.0243(11)

loop_
_atom_type_symbol
_atom_type_description
_atom_type_scat_dispersion_real
_atom_type_scat_dispersion_imag
_atom_type_scat_source
C C 0.0033 0.0016 'International Tables Vol C Tables 4.2.6.8 and 6.1.1.4'
H H 0.0000 0.0000 'International Tables Vol C Tables 4.2.6.8 and 6.1.1.4'
N N 0.0061 0.0033 'International Tables Vol C Tables 4.2.6.8 and 6.1.1.4'
O O 0.0106 0.0060 'International Tables Vol C Tables 4.2.6.8 and 6.1.1.4'
Si Si 0.0817 0.0704 'International Tables Vol C Tables 4.2.6.8 and 6.1.1.4'

loop_
_geom_angle_atom_site_label_1
_geom_angle_atom_site_label_2
_geom_angle_atom_site_label_3
_geom_angle
C16 Si1 C17 111.01(13)
C16 Si1 C18 110.00(16)
C17 Si1 C18 104.37(13)
C16 Si1 C15 106.83(12)
C17 Si1 C15 111.56(9)
C18 Si1 C15 113.14(11)
C14 N1 C6 120.21(14)
C14 N1 C7 120.44(13)
C6 N1 C7 118.20(14)
C14 C15 C13 118.39(15)
C14 C15 Si1 127.08(12)
C13 C15 Si1 114.08(12)
C15 C14 N1 123.52(14)
C15 C14 C19 122.30(15)
N1 C14 C19 114.17(14)
O1 C13 C15 122.37(16)
O1 C13 C1 120.72(16)
C15 C13 C1 116.90(15)
N1 C6 C1 119.41(15)
N1 C6 C5 120.98(16)
C1 C6 C5 119.60(16)
C6 C1 C2 119.27(17)
C6 C1 C13 120.89(15)
C2 C1 C13 119.77(17)
C12 C7 C8 120.39(17)
C12 C7 N1 120.83(16)
C8 C7 N1 118.76(16)
C21 C19 C20 119.7(2)
C21 C19 C14 120.06(18)
C20 C19 C14 120.26(19)
C7 C8 C9 120.16(18)
C7 C8 H8 119.9
C9 C8 H8 119.9
C3 C2 C1 120.6(2)
C3 C2 H2 119.7
C1 C2 H2 119.7
C4 C5 C6 119.28(19)
C4 C5 H5 120.4
C6 C5 H5 120.4
C10 C9 C8 119.66(19)
C10 C9 H9 120.2
C8 C9 H9 120.2
C2 C3 C4 119.61(18)
C2 C3 H3 120.2
C4 C3 H3 120.2
C19 C20 C22 119.1(3)
C19 C20 H20 120.4
C22 C20 H20 120.4
Si1 C17 H17A 109.5
Si1 C17 H17B 109.5
H17A C17 H17B 109.5
Si1 C17 H17C 109.5
H17A C17 H17C 109.5
H17B C17 H17C 109.5
C7 C12 C11 118.57(19)
C7 C12 H12 120.7
C11 C12 H12 120.7
C5 C4 C3 121.69(19)
C5 C4 H4 119.2
C3 C4 H4 119.2
C23 C24 C21 121.5(3)
C23 C24 H24 119.3
C21 C24 H24 119.3
C9 C10 C11 120.49(19)
C9 C10 H10 119.8
C11 C10 H10 119.8
Si1 C18 H18A 109.5
Si1 C18 H18B 109.5
H18A C18 H18B 109.5
Si1 C18 H18C 109.5
H18A C18 H18C 109.5
H18B C18 H18C 109.5
C19 C21 C24 119.4(3)
C19 C21 H21 120.3
C24 C21 H21 120.3
C24 C23 C22 119.3(3)
C24 C23 H23 120.4
C22 C23 H23 120.4
C23 C22 C20 121.0(3)
C23 C22 H22 119.5
C20 C22 H22 119.5
Si1 C16 H16A 109.5
Si1 C16 H16B 109.5
H16A C16 H16B 109.5
Si1 C16 H16C 109.5
H16A C16 H16C 109.5
H16B C16 H16C 109.5
C10 C11 C12 120.7(2)
C10 C11 H11 119.6
C12 C11 H11 119.6

loop_
_geom_bond_atom_site_label_1
_geom_bond_atom_site_label_2
_geom_bond_distance
Si1 C16 1.844(3)
Si1 C17 1.858(3)
Si1 C18 1.862(3)
Si1 C15 1.895(2)
N1 C14 1.386(2)
N1 C6 1.387(2)
N1 C7 1.453(2)
O1 C13 1.238(2)
C15 C14 1.372(2)
C15 C13 1.445(2)
C14 C19 1.487(2)
C13 C1 1.467(3)
C6 C1 1.395(3)
C6 C5 1.407(3)
C1 C2 1.397(3)
C7 C12 1.369(3)
C7 C8 1.376(2)
C19 C21 1.378(3)
C19 C20 1.382(3)
C8 C9 1.383(3)
C8 H8 0.9300
C2 C3 1.371(3)
C2 H2 0.9300
C5 C4 1.364(3)
C5 H5 0.9300
C9 C10 1.358(3)
C9 H9 0.9300
C3 C4 1.379(3)
C3 H3 0.9300
C20 C22 1.388(4)
C20 H20 0.9300
C17 H17A 0.9600
C17 H17B 0.9600
C17 H17C 0.9600
C12 C11 1.396(3)
C12 H12 0.9300
C4 H4 0.9300
C24 C23 1.354(5)
C24 C21 1.380(4)
C24 H24 0.9300
C10 C11 1.361(3)
C10 H10 0.9300
C18 H18A 0.9600
C18 H18B 0.9600
C18 H18C 0.9600
C21 H21 0.9300
C23 C22 1.362(6)
C23 H23 0.9300
C22 H22 0.9300
C16 H16A 0.9600
C16 H16B 0.9600
C16 H16C 0.9600
C11 H11 0.9300
